data_2232500
loop_
_publ_author_name
'Fun, Hoong-Kun'
'Hemamalini, Madhukar'
'Hazra, Anita'
'Goswami, Shyamaprosad'

_publ_section_title
;
 Methyl pyrido[2,3-<i>b</i>]pyrazine-3-carboxylate
;
_journal_coeditor_code WN2453
_journal_issue 11
_journal_name_full 'Acta Crystallographica Section E'
_journal_page_first o3120
_journal_paper_doi 10.1107/S1600536811044412
_journal_volume 67
_journal_year 2011
_chemical_formula_iupac 'C9 H7 N3 O2'
_chemical_formula_moiety 'C9 H7 N3 O2'
_chemical_formula_sum 'C9 H7 N3 O2'
_chemical_formula_weight 189.18
_chemical_name_systematic
;
Methyl pyrido[2,3-<i>b</i>]pyrazine-3-carboxylate
;
_space_group_IT_number 14
_symmetry_cell_setting monoclinic
_symmetry_space_group_name_Hall '-P 2ybc'
_symmetry_space_group_name_H-M 'P 1 21/c 1'
_atom_sites_solution_hydrogens geom
_atom_sites_solution_primary direct
_atom_sites_solution_secondary difmap
_audit_creation_method SHELXL-97
_cell_angle_alpha 90.00
_cell_angle_beta 107.6860(10)
_cell_angle_gamma 90.00
_cell_formula_units_Z 8
_cell_length_a 9.51350(10)
_cell_length_b 26.9042(3)
_cell_length_c 6.78370(10)
_cell_measurement_reflns_used 6855
_cell_measurement_temperature 100.00(10)
_cell_measurement_theta_max 30.13
_cell_measurement_theta_min 2.25
_cell_volume 1654.24(4)
_computing_cell_refinement 'SAINT (Bruker, 2009)'
_computing_data_collection 'APEX2 (Bruker, 2009)'
_computing_data_reduction 'SAINT (Bruker, 2009)'
_computing_molecular_graphics 'SHELXTL (Sheldrick, 2008)'
_computing_publication_material 'SHELXTL (Sheldrick, 2008) and PLATON (Spek, 2009)'
_computing_structure_refinement 'SHELXTL (Sheldrick, 2008)'
_computing_structure_solution 'SHELXTL (Sheldrick, 2008)'
_diffrn_ambient_temperature 100.00(10)
_diffrn_measured_fraction_theta_full 0.997
_diffrn_measured_fraction_theta_max 0.997
_diffrn_measurement_device_type
;
Bruker SMART APEXII CCD area-detector
;
_diffrn_measurement_method '\f and \w scans'
_diffrn_radiation_monochromator graphite
_diffrn_radiation_source 'fine-focus sealed tube'
_diffrn_radiation_type MoK\a
_diffrn_radiation_wavelength 0.71073
_diffrn_reflns_av_R_equivalents 0.0252
_diffrn_reflns_av_sigmaI/netI 0.0227
_diffrn_reflns_limit_h_max 12
_diffrn_reflns_limit_h_min -13
_diffrn_reflns_limit_k_max 37
_diffrn_reflns_limit_k_min -36
_diffrn_reflns_limit_l_max 9
_diffrn_reflns_limit_l_min -8
_diffrn_reflns_number 18421
_diffrn_reflns_theta_full 30.14
_diffrn_reflns_theta_max 30.14
_diffrn_reflns_theta_min 2.25
_diffrn_standards_number 0
_exptl_absorpt_coefficient_mu 0.112
_exptl_absorpt_correction_T_max 0.9790
_exptl_absorpt_correction_T_min 0.9752
_exptl_absorpt_correction_type multi-scan
_exptl_absorpt_process_details '(SADABS; Bruker, 2009)'
_exptl_crystal_colour brown
_exptl_crystal_density_diffrn 1.519
_exptl_crystal_density_method 'not measured'
_exptl_crystal_description block
_exptl_crystal_F_000 784
_exptl_crystal_size_max 0.22
_exptl_crystal_size_mid 0.20
_exptl_crystal_size_min 0.19
_refine_diff_density_max 0.377
_refine_diff_density_min -0.299
_refine_ls_extinction_method none
_refine_ls_goodness_of_fit_ref 1.036
_refine_ls_hydrogen_treatment constr
_refine_ls_matrix_type full
_refine_ls_number_parameters 255
_refine_ls_number_reflns 4876
_refine_ls_number_restraints 0
_refine_ls_restrained_S_all 1.036
_refine_ls_R_factor_all 0.0495
_refine_ls_R_factor_gt 0.0413
_refine_ls_shift/su_max_lt 0.001
_refine_ls_shift/su_mean 0.000
_refine_ls_structure_factor_coef Fsqd
_refine_ls_weighting_details 'calc w=1/[\s^2^(Fo^2^)+(0.0645P)^2^+0.3345P] where P=(Fo^2^+2Fc^2^)/3'
_refine_ls_weighting_scheme calc
_refine_ls_wR_factor_gt 0.1084
_refine_ls_wR_factor_ref 0.1148
_reflns_number_gt 4118
_reflns_number_total 4876
_reflns_threshold_expression I>2\s(I)
_cod_data_source_file wn2453.cif
_cod_data_source_block I
_cod_original_sg_symbol_H-M 'P 21/c'
_cod_database_code 2232500
_cod_database_fobs_code 2232500

loop_
_symmetry_equiv_pos_as_xyz
'x, y, z'
'-x, y+1/2, -z+1/2'
'-x, -y, -z'
'x, -y-1/2, z-1/2'

loop_
_atom_site_type_symbol
_atom_site_label
_atom_site_fract_x
_atom_site_fract_y
_atom_site_fract_z
_atom_site_U_iso_or_equiv
_atom_site_adp_type
_atom_site_calc_flag
_atom_site_refinement_flags
_atom_site_occupancy
_atom_site_symmetry_multiplicity
O O1A 0.93918(7) 0.07303(3) 0.70643(12) 0.01812(16) Uani d . 1 1
O O2A 1.02425(8) -0.00559(3) 0.76407(12) 0.02050(17) Uani d . 1 1
N N1A 0.53239(9) 0.03988(3) 0.73953(13) 0.01616(17) Uani d . 1 1
N N2A 0.58303(9) -0.09571(3) 0.79786(14) 0.02002(18) Uani d . 1 1
N N3A 0.74901(9) -0.03476(3) 0.77626(13) 0.01595(17) Uani d . 1 1
C C1A 0.66889(10) 0.05049(4) 0.74572(15) 0.01556(19) Uani d . 1 1
H H1AA 0.6958 0.0836 0.7411 0.019 Uiso calc R 1 1
C C2A 0.50066(10) -0.00925(3) 0.75265(14) 0.01429(18) Uani d . 1 1
C C3A 0.35658(10) -0.02404(4) 0.74564(15) 0.01738(19) Uani d . 1 1
H H3AA 0.2817 -0.0007 0.7284 0.021 Uiso calc R 1 1
C C4A 0.32995(11) -0.07339(4) 0.76471(16) 0.0193(2) Uani d . 1 1
H H4AA 0.2361 -0.0843 0.7595 0.023 Uiso calc R 1 1
C C5A 0.44732(11) -0.10778(4) 0.79259(16) 0.0209(2) Uani d . 1 1
H H5AA 0.4274 -0.1411 0.8082 0.025 Uiso calc R 1 1
C C6A 0.60995(10) -0.04658(4) 0.77600(15) 0.01502(18) Uani d . 1 1
C C7A 0.77626(10) 0.01276(3) 0.75932(14) 0.01413(18) Uani d . 1 1
C C8A 0.92792(10) 0.02481(4) 0.74628(15) 0.01526(19) Uani d . 1 1
C C9A 1.07833(11) 0.08837(4) 0.67914(17) 0.0203(2) Uani d . 1 1
H H9AA 1.0750 0.1233 0.6488 0.031 Uiso calc R 1 1
H H9AB 1.0951 0.0701 0.5668 0.031 Uiso calc R 1 1
H H9AC 1.1570 0.0819 0.8038 0.031 Uiso calc R 1 1
O O1B 0.52796(7) 0.17332(3) 0.64501(12) 0.01820(16) Uani d . 1 1
O O2B 0.45239(8) 0.25302(3) 0.63114(13) 0.02204(17) Uani d . 1 1
N N1B 0.93475(9) 0.20808(3) 0.61052(13) 0.01529(17) Uani d . 1 1
N N2B 0.89543(9) 0.34431(3) 0.62179(13) 0.01837(18) Uani d . 1 1
N N3B 0.72566(9) 0.28254(3) 0.61794(13) 0.01472(16) Uani d . 1 1
C C1B 0.79969(10) 0.19717(3) 0.61024(15) 0.01489(18) Uani d . 1 1
H H1BA 0.7715 0.1640 0.6057 0.018 Uiso calc R 1 1
C C2B 0.96972(10) 0.25733(3) 0.61735(14) 0.01400(18) Uani d . 1 1
C C3B 1.11389(11) 0.27225(4) 0.62514(15) 0.0176(2) Uani d . 1 1
H H3BA 1.1861 0.2489 0.6259 0.021 Uiso calc R 1 1
C C4B 1.14411(11) 0.32193(4) 0.63151(16) 0.0199(2) Uani d . 1 1
H H4BA 1.2379 0.3330 0.6372 0.024 Uiso calc R 1 1
C C5B 1.03117(11) 0.35652(4) 0.62938(16) 0.0196(2) Uani d . 1 1
H H5BA 1.0545 0.3901 0.6336 0.024 Uiso calc R 1 1
C C6B 0.86440(10) 0.29472(3) 0.61752(14) 0.01401(18) Uani d . 1 1
C C7B 0.69557(10) 0.23467(3) 0.61664(14) 0.01338(18) Uani d . 1 1
C C8B 0.54412(10) 0.22230(4) 0.62971(15) 0.01495(18) Uani d . 1 1
C C9B 0.39006(11) 0.15787(4) 0.67601(18) 0.0215(2) Uani d . 1 1
H H9BA 0.3901 0.1224 0.6927 0.032 Uiso calc R 1 1
H H9BB 0.3093 0.1673 0.5581 0.032 Uiso calc R 1 1
H H9BC 0.3795 0.1736 0.7977 0.032 Uiso calc R 1 1

loop_
_atom_site_aniso_label
_atom_site_aniso_U_11
_atom_site_aniso_U_22
_atom_site_aniso_U_33
_atom_site_aniso_U_12
_atom_site_aniso_U_13
_atom_site_aniso_U_23
O1A 0.0143(3) 0.0134(3) 0.0275(4) -0.0008(2) 0.0076(3) 0.0009(3)
O2A 0.0153(3) 0.0168(3) 0.0304(4) 0.0025(3) 0.0085(3) 0.0018(3)
N1A 0.0162(4) 0.0156(4) 0.0176(4) 0.0015(3) 0.0065(3) 0.0003(3)
N2A 0.0175(4) 0.0140(4) 0.0271(4) -0.0009(3) 0.0047(3) 0.0023(3)
N3A 0.0133(4) 0.0139(4) 0.0195(4) 0.0006(3) 0.0034(3) 0.0012(3)
C1A 0.0165(4) 0.0129(4) 0.0183(4) 0.0012(3) 0.0068(3) 0.0008(3)
C2A 0.0142(4) 0.0154(4) 0.0132(4) 0.0008(3) 0.0040(3) 0.0001(3)
C3A 0.0146(4) 0.0224(5) 0.0156(4) 0.0010(3) 0.0053(3) 0.0002(4)
C4A 0.0155(4) 0.0243(5) 0.0181(4) -0.0044(4) 0.0050(3) 0.0000(4)
C5A 0.0206(5) 0.0181(5) 0.0231(5) -0.0045(4) 0.0051(4) 0.0014(4)
C6A 0.0142(4) 0.0137(4) 0.0164(4) 0.0006(3) 0.0035(3) 0.0012(3)
C7A 0.0133(4) 0.0133(4) 0.0153(4) 0.0012(3) 0.0035(3) 0.0005(3)
C8A 0.0144(4) 0.0144(4) 0.0165(4) -0.0004(3) 0.0040(3) -0.0009(3)
C9A 0.0165(4) 0.0168(5) 0.0298(5) -0.0020(3) 0.0101(4) 0.0011(4)
O1B 0.0143(3) 0.0148(3) 0.0272(4) -0.0014(2) 0.0087(3) 0.0005(3)
O2B 0.0166(3) 0.0183(4) 0.0338(4) 0.0029(3) 0.0116(3) 0.0028(3)
N1B 0.0147(4) 0.0154(4) 0.0166(4) 0.0012(3) 0.0061(3) -0.0005(3)
N2B 0.0211(4) 0.0140(4) 0.0215(4) -0.0020(3) 0.0085(3) -0.0009(3)
N3B 0.0146(4) 0.0145(4) 0.0159(4) 0.0010(3) 0.0060(3) 0.0004(3)
C1B 0.0155(4) 0.0127(4) 0.0172(4) 0.0004(3) 0.0062(3) 0.0001(3)
C2B 0.0134(4) 0.0156(4) 0.0132(4) 0.0008(3) 0.0043(3) 0.0000(3)
C3B 0.0138(4) 0.0217(5) 0.0177(4) -0.0004(3) 0.0056(3) 0.0000(4)
C4B 0.0157(4) 0.0245(5) 0.0195(5) -0.0054(4) 0.0052(4) -0.0006(4)
C5B 0.0225(5) 0.0170(5) 0.0196(5) -0.0053(4) 0.0068(4) -0.0007(4)
C6B 0.0144(4) 0.0143(4) 0.0139(4) 0.0002(3) 0.0051(3) -0.0002(3)
C7B 0.0122(4) 0.0146(4) 0.0138(4) 0.0013(3) 0.0047(3) 0.0007(3)
C8B 0.0142(4) 0.0159(4) 0.0150(4) -0.0004(3) 0.0048(3) 0.0007(3)
C9B 0.0152(4) 0.0189(5) 0.0324(6) -0.0024(4) 0.0102(4) 0.0040(4)

loop_
_atom_type_symbol
_atom_type_description
_atom_type_scat_dispersion_real
_atom_type_scat_dispersion_imag
_atom_type_scat_source
C C 0.0033 0.0016 'International Tables Vol C Tables 4.2.6.8 and 6.1.1.4'
H H 0.0000 0.0000 'International Tables Vol C Tables 4.2.6.8 and 6.1.1.4'
N N 0.0061 0.0033 'International Tables Vol C Tables 4.2.6.8 and 6.1.1.4'
O O 0.0106 0.0060 'International Tables Vol C Tables 4.2.6.8 and 6.1.1.4'

loop_
_geom_angle_atom_site_label_1
_geom_angle_atom_site_label_2
_geom_angle_atom_site_label_3
_geom_angle
C8A O1A C9A 115.74(7)
C1A N1A C2A 116.29(8)
C5A N2A C6A 116.72(9)
C7A N3A C6A 116.38(8)
N1A C1A C7A 121.92(9)
N1A C1A H1AA 119.0
C7A C1A H1AA 119.0
N1A C2A C3A 120.11(9)
N1A C2A C6A 121.57(8)
C3A C2A C6A 118.31(9)
C4A C3A C2A 118.45(9)
C4A C3A H3AA 120.8
C2A C3A H3AA 120.8
C3A C4A C5A 119.08(9)
C3A C4A H4AA 120.5
C5A C4A H4AA 120.5
N2A C5A C4A 124.53(10)
N2A C5A H5AA 117.7
C4A C5A H5AA 117.7
N3A C6A N2A 116.20(8)
N3A C6A C2A 120.92(9)
N2A C6A C2A 122.88(9)
N3A C7A C1A 122.81(9)
N3A C7A C8A 115.56(8)
C1A C7A C8A 121.59(8)
O2A C8A O1A 124.97(9)
O2A C8A C7A 124.05(9)
O1A C8A C7A 110.96(8)
O1A C9A H9AA 109.5
O1A C9A H9AB 109.5
H9AA C9A H9AB 109.5
O1A C9A H9AC 109.5
H9AA C9A H9AC 109.5
H9AB C9A H9AC 109.5
C8B O1B C9B 115.14(8)
C1B N1B C2B 116.38(8)
C5B N2B C6B 116.57(9)
C7B N3B C6B 116.36(8)
N1B C1B C7B 121.96(9)
N1B C1B H1BA 119.0
C7B C1B H1BA 119.0
N1B C2B C3B 120.05(9)
N1B C2B C6B 121.57(8)
C3B C2B C6B 118.38(9)
C4B C3B C2B 118.13(9)
C4B C3B H3BA 120.9
C2B C3B H3BA 120.9
C3B C4B C5B 119.37(9)
C3B C4B H4BA 120.3
C5B C4B H4BA 120.3
N2B C5B C4B 124.55(9)
N2B C5B H5BA 117.7
C4B C5B H5BA 117.7
N3B C6B N2B 116.04(8)
N3B C6B C2B 120.96(9)
N2B C6B C2B 122.98(9)
N3B C7B C1B 122.73(8)
N3B C7B C8B 115.13(8)
C1B C7B C8B 122.11(8)
O2B C8B O1B 125.19(9)
O2B C8B C7B 123.84(9)
O1B C8B C7B 110.94(8)
O1B C9B H9BA 109.5
O1B C9B H9BB 109.5
H9BA C9B H9BB 109.5
O1B C9B H9BC 109.5
H9BA C9B H9BC 109.5
H9BB C9B H9BC 109.5

loop_
_geom_bond_atom_site_label_1
_geom_bond_atom_site_label_2
_geom_bond_distance
O1A C8A 1.3361(11)
O1A C9A 1.4512(11)
O2A C8A 1.2066(12)
N1A C1A 1.3177(12)
N1A C2A 1.3649(12)
N2A C5A 1.3212(13)
N2A C6A 1.3630(12)
N3A C7A 1.3163(12)
N3A C6A 1.3601(12)
C1A C7A 1.4230(13)
C1A H1AA 0.9300
C2A C3A 1.4141(13)
C2A C6A 1.4194(13)
C3A C4A 1.3650(14)
C3A H3AA 0.9300
C4A C5A 1.4178(15)
C4A H4AA 0.9300
C5A H5AA 0.9300
C7A C8A 1.5074(13)
C9A H9AA 0.9600
C9A H9AB 0.9600
C9A H9AC 0.9600
O1B C8B 1.3344(11)
O1B C9B 1.4511(11)
O2B C8B 1.2041(12)
N1B C1B 1.3174(12)
N1B C2B 1.3637(12)
N2B C5B 1.3183(13)
N2B C6B 1.3648(12)
N3B C7B 1.3187(12)
N3B C6B 1.3608(12)
C1B C7B 1.4239(13)
C1B H1BA 0.9300
C2B C3B 1.4146(13)
C2B C6B 1.4200(13)
C3B C4B 1.3650(14)
C3B H3BA 0.9300
C4B C5B 1.4183(15)
C4B H4BA 0.9300
C5B H5BA 0.9300
C7B C8B 1.5074(13)
C9B H9BA 0.9600
C9B H9BB 0.9600
C9B H9BC 0.9600

loop_
_geom_hbond_atom_site_label_D
_geom_hbond_atom_site_label_H
_geom_hbond_atom_site_label_A
_geom_hbond_site_symmetry_A
_geom_hbond_distance_DH
_geom_hbond_distance_HA
_geom_hbond_distance_DA
_geom_hbond_angle_DHA
_geom_hbond_publ_flag
C3A H3AA O2A 1_455 0.9300 2.5400 3.2401(13) 133.00 yes
C4A H4AA N2B 2_646 0.9300 2.5500 3.3311(14) 141.00 yes
C9A H9AA N1B . 0.9600 2.6200 3.4741(14) 149.00 yes
C3B H3BA O2B 1_655 0.9300 2.5300 3.2496(14) 135.00 yes
C4B H4BA N2A 2_756 0.9300 2.5100 3.3350(14) 147.00 yes
C9B H9BA N1A . 0.9600 2.5700 3.4266(14) 149.00 yes

loop_
_geom_torsion_atom_site_label_1
_geom_torsion_atom_site_label_2
_geom_torsion_atom_site_label_3
_geom_torsion_atom_site_label_4
_geom_torsion
C2A N1A C1A C7A 1.75(14)
C1A N1A C2A C3A -179.51(9)
C1A N1A C2A C6A 1.27(13)
N1A C2A C3A C4A -178.29(9)
C6A C2A C3A C4A 0.95(14)
C2A C3A C4A C5A 0.57(14)
C6A N2A C5A C4A 0.43(16)
C3A C4A C5A N2A -1.35(16)
C7A N3A C6A N2A -178.69(9)
C7A N3A C6A C2A 1.72(14)
C5A N2A C6A N3A -178.34(9)
C5A N2A C6A C2A 1.24(15)
N1A C2A C6A N3A -3.16(14)
C3A C2A C6A N3A 177.61(8)
N1A C2A C6A N2A 177.28(9)
C3A C2A C6A N2A -1.94(14)
C6A N3A C7A C1A 1.31(14)
C6A N3A C7A C8A -176.28(8)
N1A C1A C7A N3A -3.24(15)
N1A C1A C7A C8A 174.20(9)
C9A O1A C8A O2A 1.37(14)
C9A O1A C8A C7A -176.73(8)
N3A C7A C8A O2A -5.04(14)
C1A C7A C8A O2A 177.34(9)
N3A C7A C8A O1A 173.08(8)
C1A C7A C8A O1A -4.54(12)
C2B N1B C1B C7B 0.02(13)
C1B N1B C2B C3B 177.88(9)
C1B N1B C2B C6B -1.92(13)
N1B C2B C3B C4B 179.91(9)
C6B C2B C3B C4B -0.28(14)
C2B C3B C4B C5B -0.22(14)
C6B N2B C5B C4B 0.56(15)
C3B C4B C5B N2B 0.09(16)
C7B N3B C6B N2B -179.12(8)
C7B N3B C6B C2B -0.48(13)
C5B N2B C6B N3B 177.50(8)
C5B N2B C6B C2B -1.11(14)
N1B C2B C6B N3B 2.25(14)
C3B C2B C6B N3B -177.55(9)
N1B C2B C6B N2B -179.20(9)
C3B C2B C6B N2B 0.99(14)
C6B N3B C7B C1B -1.43(13)
C6B N3B C7B C8B 176.59(8)
N1B C1B C7B N3B 1.77(15)
N1B C1B C7B C8B -176.12(9)
C9B O1B C8B O2B -3.23(14)
C9B O1B C8B C7B 175.04(8)
N3B C7B C8B O2B 3.54(14)
C1B C7B C8B O2B -178.43(9)
N3B C7B C8B O1B -174.76(8)
C1B C7B C8B O1B 3.27(12)

loop_
_cod_related_entry_id
_cod_related_entry_database
_cod_related_entry_code
1 ChemSpider 30657168
